data_7133573
loop_
_publ_author_name
'Yang, Pengju'
'Zheng, Xiaoxiao'
'Zhang, Guojie'
'Lei, Caijing'
'Cheng, Guangbin'
'Yang, Hongwei'

_publ_section_title
;
 Construction of heterocycle-triazolotriazine framework energetic
 compounds: towards novel high-performance explosives.
;
_journal_issue 76
_journal_name_full 'Chemical communications (Cambridge, England)'
_journal_page_first 10588
_journal_page_last 10591
_journal_paper_doi 10.1039/d4cc03260h
_journal_volume 60
_journal_year 2024
_chemical_formula_moiety 'C6 H4 N10 O3, C3 H7 N O'
_chemical_formula_sum 'C9 H11 N11 O4'
_chemical_formula_weight 337.29
_space_group_crystal_system monoclinic
_space_group_IT_number 15
_space_group_name_Hall '-C 2yc'
_space_group_name_H-M_alt 'C 1 2/c 1'
_atom_sites_solution_hydrogens mixed
_atom_sites_solution_primary dual
_audit_creation_date 2024-08-02
_audit_creation_method
;
Olex2 1.5
(compiled 2024.02.16 svn.r378c4104 for OlexSys, GUI svn.r6928)
;
_audit_update_record
;
2024-08-15 deposited with the CCDC.	2024-08-20 downloaded from the CCDC.
;
_cell_angle_alpha 90
_cell_angle_beta 118.803(6)
_cell_angle_gamma 90
_cell_formula_units_Z 8
_cell_length_a 34.451(7)
_cell_length_b 4.6905(10)
_cell_length_c 20.015(4)
_cell_measurement_reflns_used 2243
_cell_measurement_temperature 170
_cell_measurement_theta_max 26.02
_cell_measurement_theta_min 2.32
_cell_volume 2834.1(10)
_computing_cell_refinement 'SAINT V8.40A (Bruker, 2019)'
_computing_data_collection 'Bruker D8 VENTURE'
_computing_data_reduction 'SAINT V8.40A (Bruker, 2019)'
_computing_molecular_graphics 'Olex2 1.5 (Dolomanov et al., 2009)'
_computing_publication_material 'Olex2 1.5 (Dolomanov et al., 2009)'
_computing_structure_refinement 'SHELXL 2019/2 (Sheldrick, 2015)'
_computing_structure_solution 'ShelXT (Sheldrick, 2015)'
_diffrn_ambient_temperature 170
_diffrn_measured_fraction_theta_full 0.989
_diffrn_measured_fraction_theta_max 0.984
_diffrn_measurement_device_type 'Bruker APEX-II CCD'
_diffrn_measurement_method '\f and \w scans'
_diffrn_radiation_type MoK\a
_diffrn_radiation_wavelength 0.71073
_diffrn_reflns_av_R_equivalents 0.0702
_diffrn_reflns_av_unetI/netI 0.0556
_diffrn_reflns_Laue_measured_fraction_full 0.989
_diffrn_reflns_Laue_measured_fraction_max 0.984
_diffrn_reflns_limit_h_max 42
_diffrn_reflns_limit_h_min -42
_diffrn_reflns_limit_k_max 5
_diffrn_reflns_limit_k_min -5
_diffrn_reflns_limit_l_max 24
_diffrn_reflns_limit_l_min -24
_diffrn_reflns_number 13132
_diffrn_reflns_point_group_measured_fraction_full 0.989
_diffrn_reflns_point_group_measured_fraction_max 0.984
_diffrn_reflns_theta_full 25.242
_diffrn_reflns_theta_max 26.443
_diffrn_reflns_theta_min 2.322
_diffrn_source_current 1.4
_diffrn_source_power 0.07
_diffrn_source_voltage 50.0
_diffrn_standards_number 0
_exptl_absorpt_coefficient_mu 0.129
_exptl_absorpt_correction_T_max 0.7454
_exptl_absorpt_correction_T_min 0.6682
_exptl_absorpt_correction_type multi-scan
_exptl_absorpt_process_details
;
SADABS-2016/2 (Bruker,2016/2) was used for absorption correction.
wR2(int) was 0.1141 before and 0.0639 after correction.
The Ratio of minimum to maximum transmission is 0.8964.
The \l/2 correction factor is Not present.
;
_exptl_crystal_colour colourless
_exptl_crystal_colour_primary colourless
_exptl_crystal_density_diffrn 1.581
_exptl_crystal_description block
_exptl_crystal_F_000 1392
_exptl_crystal_size_max 0.15
_exptl_crystal_size_mid 0.08
_exptl_crystal_size_min 0.05
_refine_diff_density_max 0.192
_refine_diff_density_min -0.229
_refine_diff_density_rms 0.047
_refine_ls_extinction_method none
_refine_ls_goodness_of_fit_ref 1.074
_refine_ls_hydrogen_treatment mixed
_refine_ls_matrix_type full
_refine_ls_number_parameters 238
_refine_ls_number_reflns 2866
_refine_ls_number_restraints 7
_refine_ls_restrained_S_all 1.077
_refine_ls_R_factor_all 0.0904
_refine_ls_R_factor_gt 0.0498
_refine_ls_shift/su_max 0.000
_refine_ls_shift/su_mean 0.000
_refine_ls_structure_factor_coef Fsqd
_refine_ls_weighting_details 'w=1/[\s^2^(Fo^2^)+(0.0422P)^2^+1.7135P] where P=(Fo^2^+2Fc^2^)/3'
_refine_ls_weighting_scheme calc
_refine_ls_wR_factor_gt 0.1016
_refine_ls_wR_factor_ref 0.1207
_reflns_Friedel_coverage 0.000
_reflns_number_gt 1904
_reflns_number_total 2866
_reflns_threshold_expression 'I > 2\s(I)'
_cod_data_source_file d4cc03260h2.cif
_cod_data_source_block mo_20211241_0m
_cod_depositor_comments 'Adding full bibliography for 7133573--7133575.cif.'
_cod_original_cell_volume 2834.2(10)
_cod_database_code 7133573
_shelx_shelxl_version_number 2019/2
_shelx_space_group_comment
;
The symmetry employed for this shelxl refinement is uniquely defined
by the following loop, which should always be used as a source of
symmetry information in preference to the above space-group names.
They are only intended as comments.
;
_shelx_estimated_absorpt_t_max 0.994
_shelx_estimated_absorpt_t_min 0.981
_olex2_refinement_description
;
1. Restrained distances
 N11-C10 \\sim N11-C7
 with sigma of 0.02
2. Rigid bond restraints
 C10, C7
 with sigma for 1-2 distances of 0.008 and sigma for 1-3 distances of 0.008
3. Uiso/Uaniso restraints and constraints
C7 \\sim C10: within 2A with sigma of 0.008 and sigma for terminal atoms of
0.016 within 2A
4. Others
 Sof(C10)=Sof(H10A)=Sof(H10B)=Sof(H10C)=1-FVAR(1)
 Sof(C7)=Sof(H7A)=Sof(H7B)=Sof(H7C)=FVAR(1)
5.a Aromatic/amide H refined with riding coordinates:
 C9(H9)
5.b X=CH2 refined with riding coordinates:
 N2(H2A,H2B)
5.c Idealised Me refined as rotating group:
 C8(H8C,H8D,H8E), C7(H7A,H7B,H7C), C10(H10A,H10B,H10C)
;
_olex2_submission_special_instructions 'No special instructions were received'

loop_
_space_group_symop_operation_xyz
'x, y, z'
'-x, y, -z+1/2'
'x+1/2, y+1/2, z'
'-x+1/2, y+1/2, -z+1/2'
'-x, -y, -z'
'x, -y, z-1/2'
'-x+1/2, -y+1/2, -z'
'x+1/2, -y+1/2, z-1/2'

loop_
_atom_site_label
_atom_site_type_symbol
_atom_site_fract_x
_atom_site_fract_y
_atom_site_fract_z
_atom_site_U_iso_or_equiv
_atom_site_adp_type
_atom_site_occupancy
_atom_site_site_symmetry_order
_atom_site_calc_flag
_atom_site_refinement_flags_posn
_atom_site_refinement_flags_adp
_atom_site_refinement_flags_occupancy
_atom_site_disorder_assembly
_atom_site_disorder_group
O4 O 0.48527(5) 0.5538(4) 0.36853(10) 0.0470(5) Uani 1 1 d . . . . .
O3 O 0.36940(6) 0.7935(4) 0.53178(10) 0.0550(5) Uani 1 1 d . . . . .
N6 N 0.36768(6) 0.4008(4) 0.40622(10) 0.0334(5) Uani 1 1 d . . . . .
N5 N 0.33208(6) 0.2219(4) 0.37874(10) 0.0315(4) Uani 1 1 d . . . . .
O1 O 0.23406(6) 0.0794(5) 0.43240(11) 0.0639(6) Uani 1 1 d . . . . .
N7 N 0.36723(6) 0.0998(4) 0.31558(10) 0.0365(5) Uani 1 1 d . . . . .
N2 N 0.30512(6) 0.3871(4) 0.45675(10) 0.0392(5) Uani 1 1 d . . . . .
H2A H 0.327398 0.507819 0.476843 0.047 Uiso 1 1 calc R U . . .
H2B H 0.285463 0.383633 0.472916 0.047 Uiso 1 1 calc R U . . .
N4 N 0.30071(6) -0.1604(4) 0.28889(10) 0.0384(5) Uani 1 1 d . . . . .
O2 O 0.20806(6) -0.2497(5) 0.34640(11) 0.0673(6) Uani 1 1 d . . . . .
N3 N 0.27007(6) -0.1758(4) 0.30972(10) 0.0381(5) Uani 1 1 d . . . . .
N8 N 0.44109(7) 0.8134(5) 0.48012(12) 0.0433(5) Uani 1 1 d . . . . .
N10 N 0.44883(6) 0.3797(5) 0.34188(11) 0.0426(5) Uani 1 1 d . . . . .
N1 N 0.23475(7) -0.0625(5) 0.38052(12) 0.0463(6) Uani 1 1 d . . . . .
N9 N 0.48691(6) 0.7406(5) 0.42502(11) 0.0425(5) Uani 1 1 d . . . . .
N11 N 0.39310(7) 1.0907(5) 0.63305(12) 0.0539(6) Uani 1 1 d D . . . .
C3 C 0.33227(7) 0.0434(5) 0.32417(12) 0.0326(5) Uani 1 1 d . . . . .
C6 C 0.45180(7) 0.6787(5) 0.43157(12) 0.0348(6) Uani 1 1 d . . . . .
C2 C 0.30120(7) 0.2123(5) 0.40278(12) 0.0337(5) Uani 1 1 d . . . . .
C1 C 0.26999(7) -0.0031(5) 0.36293(12) 0.0350(6) Uani 1 1 d . . . . .
C5 C 0.42814(7) 0.4528(5) 0.37919(12) 0.0351(6) Uani 1 1 d . . . . .
C4 C 0.38710(7) 0.3145(5) 0.36598(12) 0.0339(5) Uani 1 1 d . . . . .
C9 C 0.36428(8) 0.9213(6) 0.58091(14) 0.0449(6) Uani 1 1 d . . . . .
H9 H 0.336924 0.894123 0.580784 0.054 Uiso 1 1 calc R U . . .
C8 C 0.38482(11) 1.2313(7) 0.68905(16) 0.0702(9) Uani 1 1 d . . . . .
H8C H 0.354458 1.191010 0.678426 0.105 Uiso 1 1 calc R U . . .
H8D H 0.388634 1.437447 0.686758 0.105 Uiso 1 1 calc R U . . .
H8E H 0.405725 1.160862 0.740010 0.105 Uiso 1 1 calc R U . . .
C7 C 0.4327(2) 1.177(2) 0.6285(5) 0.067(2) Uani 0.712(17) 1 d D U P A 1
H7A H 0.452899 1.014737 0.641094 0.101 Uiso 0.712(17) 1 calc R U P A 1
H7B H 0.447677 1.332713 0.664661 0.101 Uiso 0.712(17) 1 calc R U P A 1
H7C H 0.424033 1.242839 0.576661 0.101 Uiso 0.712(17) 1 calc R U P A 1
H8A H 0.4617(8) 0.941(6) 0.5171(14) 0.050(8) Uiso 1 1 d . . . . .
H8B H 0.4178(9) 0.749(6) 0.4818(14) 0.055(8) Uiso 1 1 d . . . . .
C10 C 0.4423(4) 1.037(6) 0.6626(14) 0.097(5) Uani 0.288(17) 1 d D U P A 2
H10A H 0.456106 0.976675 0.715958 0.146 Uiso 0.288(17) 1 calc R U P A 2
H10B H 0.456463 1.213557 0.658713 0.146 Uiso 0.288(17) 1 calc R U P A 2
H10C H 0.446128 0.888043 0.631954 0.146 Uiso 0.288(17) 1 calc R U P A 2

loop_
_atom_site_aniso_label
_atom_site_aniso_U_11
_atom_site_aniso_U_22
_atom_site_aniso_U_33
_atom_site_aniso_U_23
_atom_site_aniso_U_13
_atom_site_aniso_U_12
O4 0.0392(9) 0.0545(12) 0.0527(10) -0.0005(9) 0.0266(8) -0.0036(9)
O3 0.0554(11) 0.0614(13) 0.0560(11) -0.0251(10) 0.0331(9) -0.0187(10)
N6 0.0313(10) 0.0326(11) 0.0363(10) -0.0002(9) 0.0163(8) -0.0030(9)
N5 0.0315(9) 0.0305(11) 0.0311(10) -0.0009(8) 0.0140(8) -0.0028(8)
O1 0.0679(12) 0.0772(15) 0.0665(12) -0.0337(12) 0.0482(11) -0.0336(11)
N7 0.0344(10) 0.0389(12) 0.0339(10) -0.0007(9) 0.0145(8) 0.0019(9)
N2 0.0394(11) 0.0417(13) 0.0420(11) -0.0087(10) 0.0240(9) -0.0099(9)
N4 0.0365(10) 0.0380(12) 0.0380(11) -0.0040(9) 0.0158(9) -0.0023(9)
O2 0.0607(12) 0.0760(15) 0.0738(13) -0.0324(12) 0.0393(11) -0.0388(12)
N3 0.0382(11) 0.0363(12) 0.0366(11) -0.0008(9) 0.0153(9) -0.0020(9)
N8 0.0369(12) 0.0471(14) 0.0445(13) -0.0054(11) 0.0185(10) -0.0076(11)
N10 0.0369(11) 0.0447(13) 0.0470(12) 0.0046(10) 0.0208(10) 0.0006(10)
N1 0.0443(12) 0.0489(15) 0.0465(13) -0.0113(11) 0.0226(10) -0.0151(11)
N9 0.0365(11) 0.0466(14) 0.0449(12) 0.0008(10) 0.0200(9) -0.0024(10)
N11 0.0590(14) 0.0659(17) 0.0460(12) -0.0159(12) 0.0327(11) -0.0239(13)
C3 0.0355(12) 0.0309(13) 0.0279(12) 0.0030(10) 0.0126(10) 0.0041(10)
C6 0.0321(12) 0.0351(14) 0.0347(12) 0.0072(11) 0.0142(10) 0.0031(10)
C2 0.0343(12) 0.0332(14) 0.0338(13) 0.0036(11) 0.0166(10) 0.0001(10)
C1 0.0339(12) 0.0368(14) 0.0330(13) 0.0000(11) 0.0151(10) -0.0048(10)
C5 0.0318(12) 0.0377(14) 0.0344(12) 0.0057(11) 0.0148(10) 0.0045(11)
C4 0.0334(12) 0.0344(14) 0.0303(12) 0.0053(11) 0.0126(10) 0.0034(10)
C9 0.0470(14) 0.0477(17) 0.0432(14) -0.0034(13) 0.0242(12) -0.0118(13)
C8 0.098(2) 0.075(2) 0.0541(18) -0.0155(17) 0.0498(18) -0.0265(19)
C7 0.053(3) 0.091(6) 0.064(4) -0.025(3) 0.033(3) -0.034(3)
C10 0.089(9) 0.129(13) 0.081(11) -0.022(9) 0.047(8) -0.048(9)

loop_
_atom_type_symbol
_atom_type_description
_atom_type_scat_dispersion_real
_atom_type_scat_dispersion_imag
_atom_type_scat_source
C C 0.0033 0.0016 'International Tables Vol C Tables 4.2.6.8 and 6.1.1.4'
H H 0.0000 0.0000 'International Tables Vol C Tables 4.2.6.8 and 6.1.1.4'
N N 0.0061 0.0033 'International Tables Vol C Tables 4.2.6.8 and 6.1.1.4'
O O 0.0106 0.0060 'International Tables Vol C Tables 4.2.6.8 and 6.1.1.4'

loop_
_geom_angle_atom_site_label_1
_geom_angle_atom_site_label_2
_geom_angle_atom_site_label_3
_geom_angle
_geom_angle_site_symmetry_1
_geom_angle_site_symmetry_3
_geom_angle_publ_flag
N10 O4 N9 110.95(16) . . ?
C4 N6 N5 100.65(18) . . ?
N6 N5 C3 110.28(18) . . ?
C2 N5 N6 125.50(19) . . ?
C2 N5 C3 124.20(19) . . ?
C3 N7 C4 102.55(19) . . ?
H2A N2 H2B 120.0 . . ?
C2 N2 H2A 120.0 . . ?
C2 N2 H2B 120.0 . . ?
N3 N4 C3 115.96(19) . . ?
N4 N3 C1 122.03(19) . . ?
C6 N8 H8A 119.7(15) . . ?
C6 N8 H8B 116.2(18) . . ?
H8A N8 H8B 123(2) . . ?
C5 N10 O4 105.7(2) . . ?
O1 N1 C1 117.2(2) . . ?
O2 N1 O1 122.8(2) . . ?
O2 N1 C1 120.0(2) . . ?
C6 N9 O4 105.08(18) . . ?
C9 N11 C8 122.7(2) . . ?
C9 N11 C7 119.3(3) . . ?
C9 N11 C10 119.0(8) . . ?
C8 N11 C7 117.4(3) . . ?
C8 N11 C10 112.0(8) . . ?
N7 C3 N5 109.48(19) . . ?
N7 C3 N4 128.5(2) . . ?
N4 C3 N5 122.0(2) . . ?
N8 C6 C5 127.9(2) . . ?
N9 C6 N8 123.6(2) . . ?
N9 C6 C5 108.5(2) . . ?
N5 C2 C1 109.6(2) . . ?
N2 C2 N5 118.9(2) . . ?
N2 C2 C1 131.5(2) . . ?
N3 C1 N1 113.6(2) . . ?
N3 C1 C2 126.2(2) . . ?
C2 C1 N1 120.1(2) . . ?
N10 C5 C6 109.8(2) . . ?
N10 C5 C4 122.0(2) . . ?
C6 C5 C4 128.3(2) . . ?
N6 C4 N7 117.0(2) . . ?
N6 C4 C5 118.7(2) . . ?
N7 C4 C5 124.3(2) . . ?
O3 C9 N11 125.9(2) . . ?
O3 C9 H9 117.1 . . ?
N11 C9 H9 117.1 . . ?
N11 C8 H8C 109.5 . . ?
N11 C8 H8D 109.5 . . ?
N11 C8 H8E 109.5 . . ?
H8C C8 H8D 109.5 . . ?
H8C C8 H8E 109.5 . . ?
H8D C8 H8E 109.5 . . ?
N11 C7 H7A 109.5 . . ?
N11 C7 H7B 109.5 . . ?
N11 C7 H7C 109.5 . . ?
H7A C7 H7B 109.5 . . ?
H7A C7 H7C 109.5 . . ?
H7B C7 H7C 109.5 . . ?
N11 C10 H10A 109.5 . . ?
N11 C10 H10B 109.5 . . ?
N11 C10 H10C 109.5 . . ?
H10A C10 H10B 109.5 . . ?
H10A C10 H10C 109.5 . . ?
H10B C10 H10C 109.5 . . ?

loop_
_geom_bond_atom_site_label_1
_geom_bond_atom_site_label_2
_geom_bond_distance
_geom_bond_site_symmetry_2
_geom_bond_publ_flag
O4 N10 1.372(3) . ?
O4 N9 1.410(3) . ?
O3 C9 1.235(3) . ?
N6 N5 1.364(2) . ?
N6 C4 1.334(3) . ?
N5 C3 1.379(3) . ?
N5 C2 1.363(3) . ?
O1 N1 1.243(3) . ?
N7 C3 1.323(3) . ?
N7 C4 1.355(3) . ?
N2 H2A 0.8800 . ?
N2 H2B 0.8800 . ?
N2 C2 1.310(3) . ?
N4 N3 1.311(3) . ?
N4 C3 1.362(3) . ?
O2 N1 1.216(3) . ?
N3 C1 1.339(3) . ?
N8 C6 1.351(3) . ?
N8 H8A 0.95(3) . ?
N8 H8B 0.87(3) . ?
N10 C5 1.302(3) . ?
N1 C1 1.445(3) . ?
N9 C6 1.311(3) . ?
N11 C9 1.307(3) . ?
N11 C8 1.442(3) . ?
N11 C7 1.469(5) . ?
N11 C10 1.525(14) . ?
C6 C5 1.436(3) . ?
C2 C1 1.410(3) . ?
C5 C4 1.459(3) . ?
C9 H9 0.9500 . ?
C8 H8C 0.9800 . ?
C8 H8D 0.9800 . ?
C8 H8E 0.9800 . ?
C7 H7A 0.9800 . ?
C7 H7B 0.9800 . ?
C7 H7C 0.9800 . ?
C10 H10A 0.9800 . ?
C10 H10B 0.9800 . ?
C10 H10C 0.9800 . ?

loop_
_geom_torsion_atom_site_label_1
_geom_torsion_atom_site_label_2
_geom_torsion_atom_site_label_3
_geom_torsion_atom_site_label_4
_geom_torsion
_geom_torsion_site_symmetry_1
_geom_torsion_site_symmetry_2
_geom_torsion_site_symmetry_3
_geom_torsion_site_symmetry_4
_geom_torsion_publ_flag
O4 N10 C5 C6 -0.3(2) . . . . ?
O4 N10 C5 C4 179.60(19) . . . . ?
O4 N9 C6 N8 -179.6(2) . . . . ?
O4 N9 C6 C5 0.0(2) . . . . ?
N6 N5 C3 N7 0.4(2) . . . . ?
N6 N5 C3 N4 178.56(19) . . . . ?
N6 N5 C2 N2 0.0(3) . . . . ?
N6 N5 C2 C1 -178.54(19) . . . . ?
N5 N6 C4 N7 0.3(2) . . . . ?
N5 N6 C4 C5 -179.08(18) . . . . ?
N5 C2 C1 N3 0.4(3) . . . . ?
N5 C2 C1 N1 177.6(2) . . . . ?
O1 N1 C1 N3 176.2(2) . . . . ?
O1 N1 C1 C2 -1.4(3) . . . . ?
N2 C2 C1 N3 -177.9(2) . . . . ?
N2 C2 C1 N1 -0.7(4) . . . . ?
N4 N3 C1 N1 -177.2(2) . . . . ?
N4 N3 C1 C2 0.2(4) . . . . ?
O2 N1 C1 N3 -1.9(3) . . . . ?
O2 N1 C1 C2 -179.5(2) . . . . ?
N3 N4 C3 N5 0.3(3) . . . . ?
N3 N4 C3 N7 178.1(2) . . . . ?
N8 C6 C5 N10 179.7(2) . . . . ?
N8 C6 C5 C4 -0.1(4) . . . . ?
N10 O4 N9 C6 -0.2(2) . . . . ?
N10 C5 C4 N6 -179.9(2) . . . . ?
N10 C5 C4 N7 0.8(3) . . . . ?
N9 O4 N10 C5 0.3(2) . . . . ?
N9 C6 C5 N10 0.2(3) . . . . ?
N9 C6 C5 C4 -179.7(2) . . . . ?
C3 N5 C2 N2 177.9(2) . . . . ?
C3 N5 C2 C1 -0.6(3) . . . . ?
C3 N7 C4 N6 -0.1(3) . . . . ?
C3 N7 C4 C5 179.3(2) . . . . ?
C3 N4 N3 C1 -0.5(3) . . . . ?
C6 C5 C4 N6 0.0(3) . . . . ?
C6 C5 C4 N7 -179.4(2) . . . . ?
C2 N5 C3 N7 -177.8(2) . . . . ?
C2 N5 C3 N4 0.4(3) . . . . ?
C4 N6 N5 C3 -0.4(2) . . . . ?
C4 N6 N5 C2 177.8(2) . . . . ?
C4 N7 C3 N5 -0.2(2) . . . . ?
C4 N7 C3 N4 -178.2(2) . . . . ?
C8 N11 C9 O3 -179.5(3) . . . . ?
C7 N11 C9 O3 9.9(6) . . . . ?
C10 N11 C9 O3 -29.8(14) . . . . ?
